data_7222647
loop_
_publ_author_name
'Isenberg, W.'
'Homsy, N.K.'
'Anhaus, J.'
'Roesky, H.W.'
'Sheldrick, G.M.'

_publ_section_title
;
 Synthese und Struktur von N2 S3 Cl(+) Sb Cl6(-)
;
_journal_name_full
;
Zeitschrift fuer Naturforschung, Teil B. Anorganische Chemie, Organische 
Chemie (33,1978-41,1986)
;
_journal_page_first 808
_journal_page_last 810
_journal_volume 38
_journal_year 1983
_chemical_formula_sum 'Cl7 N2 S3 Sb'
_chemical_name_systematic '(N2 S3 Cl) Sb Cl6'
_space_group_IT_number 14
_symmetry_space_group_name_Hall '-P 2ybc'
_symmetry_space_group_name_H-M 'P 1 21/c 1'
_cell_angle_alpha 90
_cell_angle_beta 91.4
_cell_angle_gamma 90
_cell_formula_units_Z 8
_cell_length_a 14.924
_cell_length_b 12.336
_cell_length_c 14.375
_cell_volume 2645.683
_citation_journal_id_ASTM ZNBAD2
_cod_data_source_file Isenberg_ZNBAD2_1983_251.cif
_cod_data_source_block Cl7N2S3Sb1
_cod_original_formula_sum 'Cl7 N2 S3 Sb1'
_cod_database_code 7222647

loop_
_symmetry_equiv_pos_as_xyz
x,y,z
-x,y+1/2,-z+1/2
-x,-y,-z
x,-y-1/2,z-1/2

loop_
_atom_site_label
_atom_site_type_symbol
_atom_site_fract_x
_atom_site_fract_y
_atom_site_fract_z
_atom_site_occupancy
_atom_site_U_iso_or_equiv
Cl9 Cl-1 0.2897 0.2825 0.3286 1 0.0
N1 N-2 0.3088 0.7524 0.4637 1 0.0
Cl6 Cl-1 0.2273 0.933 0.7383 1 0.0
S5 S+2 0.1257 0.2834 0.0888 1 0.0
S6 S+2 0.2951 0.2024 0.0928 1 0.0
N2 N-2 0.3519 0.9448 0.4947 1 0.0
S1 S+2 0.3485 0.9534 0.383 1 0.0
S4 S+2 0.1325 0.1089 0.1103 1 0.0
Cl10 Cl-1 0.4785 0.1713 0.2524 1 0.0
Cl7 Cl-1 0.425 0.4187 0.1848 1 0.0
Cl3 Cl-1 0.0961 0.923 0.5464 1 0.0
Cl14 Cl-1 0.1088 0.0535 -0.0205 1 0.0
Cl8 Cl-1 0.5979 0.3838 0.3343 1 0.0
Cl4 Cl-1 -0.0585 0.787 0.6685 1 0.0
Sb1 Sb+5 0.0852 0.8597 0.7011 1 0.0
N3 N-2 0.2278 0.301 0.0769 1 0.0
Cl13 Cl-1 0.2194 1.0026 0.3456 1 0.0
Cl5 Cl-1 0.0764 0.7917 0.8562 1 0.0
N4 N-2 0.2378 0.0977 0.1245 1 0.0
Cl11 Cl-1 0.4078 0.4909 0.4106 1 0.0
Cl2 Cl-1 0.0175 1.0232 0.7445 1 0.0
S2 S+2 0.3334 0.7812 0.3576 1 0.0
Sb2 Sb+5 0.4423 0.3324 0.3307 1 0.0
S3 S+2 0.3157 0.8372 0.5411 1 0.0
Cl1 Cl-1 0.1531 0.6958 0.6557 1 0.0
Cl12 Cl-1 0.4657 0.2377 0.4726 1 0.0
